data_4312935
loop_
_publ_author_name
'J\'ozef Utko'
'Szymon Przybylak'
'Lucjan B. Jerzykiewicz'
'Krzysztof Mierzwicki'
'Zdzis\/law Latajka'
'Piotr Sobota'

_publ_section_title
;
 The First Structurally Characterized Nonorganometallic Titanium(III)
 Alkoxo-Bridged Dinuclear Complexes
;
_journal_name_full 'Inorganic Chemistry'
_journal_page_first 267
_journal_page_last 269
_journal_paper_doi 10.1021/ic020622g
_journal_volume 42
_journal_year 2003
_chemical_formula_sum 'C14.5 H31.5 Cl3.5 O5.5 Ti2'
_chemical_formula_weight 513.77
_chemical_name_systematic
;
 ?
;
_space_group_IT_number 14
_symmetry_cell_setting monoclinic
_symmetry_space_group_name_Hall '-P 2yn'
_symmetry_space_group_name_H-M 'P 1 21/n 1'
_atom_sites_solution_hydrogens geom
_atom_sites_solution_primary direct
_atom_sites_solution_secondary difmap
_audit_creation_method SHELXL-97
_cell_angle_alpha 90.00
_cell_angle_beta 100.45(1)
_cell_angle_gamma 90.00
_cell_formula_units_Z 4
_cell_length_a 8.306(1)
_cell_length_b 17.325(2)
_cell_length_c 15.949(1)
_cell_measurement_reflns_used 3620
_cell_measurement_temperature 100.0(5)
_cell_measurement_theta_max 28
_cell_measurement_theta_min 3
_cell_volume 2257.0(4)
_computing_cell_refinement ' KM4CCD software, version 1.161, Wroclaw 1995-1999'
_computing_data_collection ' KM4CCD system, Wroclaw 1995-1999'
_computing_data_reduction ' KM4CCD software, version 1.161, Wroclaw 1995-1999'
_computing_molecular_graphics 'SHELXTL-NT V5.1, Bruker AXS 1999'
_computing_publication_material 'SHELXTL-NT V5.1, Bruker AXS 1999'
_computing_structure_refinement 'SHELXL-97 (Sheldrick, 1997)'
_computing_structure_solution 'SHELXS-97 (Sheldrick, 1990)'
_diffrn_ambient_temperature 100.0(5)
_diffrn_measured_fraction_theta_full 0.808
_diffrn_measured_fraction_theta_max 0.808
_diffrn_measurement_device_type 'Kuma CCDKM4 kappa-axis diffractometer'
_diffrn_measurement_method \w
_diffrn_radiation_monochromator graphite
_diffrn_radiation_source 'fine-focus sealed tube'
_diffrn_radiation_type MoK\a
_diffrn_radiation_wavelength 0.71073
_diffrn_reflns_av_R_equivalents 0.0190
_diffrn_reflns_av_sigmaI/netI 0.0271
_diffrn_reflns_limit_h_max 10
_diffrn_reflns_limit_h_min -9
_diffrn_reflns_limit_k_max 22
_diffrn_reflns_limit_k_min -22
_diffrn_reflns_limit_l_max 18
_diffrn_reflns_limit_l_min -21
_diffrn_reflns_number 12400
_diffrn_reflns_theta_full 28.38
_diffrn_reflns_theta_max 28.38
_diffrn_reflns_theta_min 3.50
_exptl_absorpt_coefficient_mu 1.145
_exptl_absorpt_correction_T_max 0.9486
_exptl_absorpt_correction_T_min 0.8098
_exptl_absorpt_correction_type refdelf
_exptl_absorpt_process_details
;
Sheldrick, G.M. (anon) SHELX97 Release 97-2 (1998)
I/sigma threshold for reflections     =   5.000
Delta(U)/lambda**2                    =   0.000
Highest even order spherical harmonic =       6
Highest odd  order spherical harmonic =       3
;
_exptl_crystal_colour red
_exptl_crystal_density_diffrn 1.512
_exptl_crystal_density_method 'not measured'
_exptl_crystal_description cube
_exptl_crystal_F_000 1064
_exptl_crystal_size_max 0.5
_exptl_crystal_size_mid 0.4
_exptl_crystal_size_min 0.4
_refine_diff_density_max 0.760
_refine_diff_density_min -0.372
_refine_diff_density_rms 0.075
_refine_ls_extinction_method none
_refine_ls_goodness_of_fit_ref 1.101
_refine_ls_hydrogen_treatment mixed
_refine_ls_matrix_type full
_refine_ls_number_parameters 256
_refine_ls_number_reflns 4565
_refine_ls_number_restraints 0
_refine_ls_restrained_S_all 1.101
_refine_ls_R_factor_all 0.0563
_refine_ls_R_factor_gt 0.0493
_refine_ls_shift/su_max 0.117
_refine_ls_shift/su_mean 0.004
_refine_ls_structure_factor_coef Fsqd
_refine_ls_weighting_details 'calc w=1/[\s^2^(Fo^2^)+(0.0523P)^2^+3.2456P] where P=(Fo^2^+2Fc^2^)/3'
_refine_ls_weighting_scheme calc
_refine_ls_wR_factor_gt 0.1144
_refine_ls_wR_factor_ref 0.1183
_reflns_number_gt 4201
_reflns_number_total 4565
_reflns_threshold_expression >2sigma(I)
_cod_data_source_file ic020622g_1.cif
_cod_data_source_block "'compound_2.3_C14.50H31.50Cl3.50O5.50Ti2'"
_cod_original_formula_sum 'C14.50 H31.50 Cl3.50 O5.50 Ti2'
_cod_database_code 4312935
_exptl_absorpt_factor_mur 0.000
_exptl_absorpt_rmerge_before 0.0359
_exptl_absorpt_rmerge_after 0.0356

loop_
_symmetry_equiv_pos_as_xyz
'x, y, z'
'-x+1/2, y+1/2, -z+1/2'
'-x, -y, -z'
'x-1/2, -y-1/2, z-1/2'

loop_
_atom_site_label
_atom_site_type_symbol
_atom_site_fract_x
_atom_site_fract_y
_atom_site_fract_z
_atom_site_U_iso_or_equiv
_atom_site_adp_type
_atom_site_occupancy
_atom_site_symmetry_multiplicity
_atom_site_calc_flag
_atom_site_refinement_flags
_atom_site_disorder_assembly
_atom_site_disorder_group
Ti1 Ti 0.79426(7) 0.08066(3) 0.18954(3) 0.02690(15) Uani 1 1 d . . .
Ti2 Ti 0.76303(8) 0.19434(3) 0.08696(4) 0.02945(15) Uani 1 1 d . A .
Cl1 Cl 1.02697(10) 0.07430(5) 0.30169(6) 0.0380(2) Uani 1 1 d . A .
Cl2 Cl 0.79862(11) -0.05220(5) 0.15044(5) 0.0359(2) Uani 1 1 d . A .
Cl3 Cl 0.96730(11) 0.29108(5) 0.09374(6) 0.0404(2) Uani 1 1 d . . .
Cl4 Cl 0.5321(3) 0.09615(13) 0.08202(14) 0.0287(4) Uani 0.50 1 d P A 1
O10 O 0.6382(3) 0.05362(13) 0.27671(14) 0.0312(5) Uani 1 1 d . A .
O20 O 0.5736(3) 0.27824(13) 0.06550(14) 0.0316(5) Uani 1 1 d . . .
O30 O 0.7380(3) 0.18171(13) -0.04711(15) 0.0397(6) Uani 1 1 d . . .
O1 O 0.7650(3) 0.19401(13) 0.21116(15) 0.0366(5) Uani 1 1 d . A .
O2 O 0.9239(3) 0.11200(14) 0.10384(16) 0.0415(6) Uani 1 1 d . A .
C11 C 0.4939(5) 0.0954(2) 0.2903(2) 0.0440(9) Uani 1 1 d . . .
H11A H 0.3986 0.0793 0.2496 0.053 Uiso 1 1 calc R A .
H11B H 0.5090 0.1505 0.2844 0.053 Uiso 1 1 calc R . .
C12 C 0.4737(5) 0.0761(2) 0.3788(3) 0.0467(9) Uani 1 1 d . A .
H12A H 0.3592 0.0774 0.3841 0.056 Uiso 1 1 calc R . .
H12B H 0.5342 0.1120 0.4195 0.056 Uiso 1 1 calc R . .
C13 C 0.5420(6) -0.0040(2) 0.3927(3) 0.0575(12) Uani 1 1 d . . .
H13A H 0.5924 -0.0114 0.4519 0.069 Uiso 1 1 calc R A .
H13B H 0.4560 -0.0420 0.3774 0.069 Uiso 1 1 calc R . .
C14 C 0.6669(5) -0.0111(2) 0.3361(2) 0.0392(8) Uani 1 1 d . A .
H14A H 0.7767 -0.0087 0.3695 0.047 Uiso 1 1 calc R . .
H14B H 0.6541 -0.0597 0.3055 0.047 Uiso 1 1 calc R . .
C21 C 0.5738(5) 0.3516(2) 0.0187(3) 0.0445(9) Uani 1 1 d . A .
H21A H 0.5617 0.3423 -0.0421 0.053 Uiso 1 1 calc R . .
H21B H 0.6749 0.3796 0.0377 0.053 Uiso 1 1 calc R . .
C22 C 0.4279(5) 0.3969(2) 0.0387(3) 0.0459(9) Uani 1 1 d . . .
H22A H 0.4537 0.4514 0.0458 0.055 Uiso 1 1 calc R A .
H22B H 0.3331 0.3908 -0.0063 0.055 Uiso 1 1 calc R . .
C23 C 0.3976(5) 0.3622(2) 0.1201(3) 0.0471(9) Uani 1 1 d . A .
H23A H 0.2849 0.3695 0.1269 0.057 Uiso 1 1 calc R . .
H23B H 0.4700 0.3840 0.1689 0.057 Uiso 1 1 calc R . .
C24 C 0.4350(5) 0.2782(2) 0.1084(3) 0.0491(10) Uani 1 1 d . A .
H24A H 0.4617 0.2523 0.1631 0.059 Uiso 1 1 calc R . .
H24B H 0.3421 0.2524 0.0741 0.059 Uiso 1 1 calc R . .
C31A C 0.7694(15) 0.1004(5) -0.0804(6) 0.051(2) Uani 0.50 1 d P A 1
H31A H 0.6945 0.0624 -0.0645 0.061 Uiso 0.50 1 calc PR A 1
H31B H 0.8813 0.0836 -0.0606 0.061 Uiso 0.50 1 calc PR A 1
C31B C 0.6766(9) 0.1137(4) -0.0957(5) 0.0254(14) Uani 0.50 1 d P A 2
H31C H 0.5579 0.1129 -0.1054 0.030 Uiso 0.50 1 calc PR A 2
H31D H 0.7169 0.0673 -0.0647 0.030 Uiso 0.50 1 calc PR A 2
C32 C 0.7346(5) 0.1168(2) -0.1777(3) 0.0501(10) Uani 1 1 d . . .
H32A H 0.7835 0.0781 -0.2092 0.060 Uiso 1 1 calc R A 1
H32B H 0.6181 0.1201 -0.2001 0.060 Uiso 1 1 calc R A 1
H32C H 0.6427 0.1128 -0.2249 0.060 Uiso 0.50 1 calc PR A 2
H32D H 0.8102 0.0752 -0.1819 0.060 Uiso 0.50 1 calc PR A 2
C33 C 0.8158(9) 0.1925(3) -0.1792(3) 0.0814(19) Uani 1 1 d . A .
H33A H 0.9337 0.1862 -0.1710 0.098 Uiso 1 1 calc R . .
H33B H 0.7788 0.2183 -0.2332 0.098 Uiso 1 1 calc R . .
C34 C 0.7706(7) 0.2373(2) -0.1091(3) 0.0615(13) Uani 1 1 d . A .
H34A H 0.8593 0.2714 -0.0844 0.074 Uiso 1 1 calc R . .
H34B H 0.6740 0.2683 -0.1293 0.074 Uiso 1 1 calc R . .
C1 C 0.7996(5) 0.2462(2) 0.2765(3) 0.0484(10) Uani 1 1 d . . .
H1A H 0.9051 0.2688 0.2764 0.073 Uiso 1 1 calc R A .
H1B H 0.8004 0.2204 0.3298 0.073 Uiso 1 1 calc R . .
H1C H 0.7177 0.2859 0.2691 0.073 Uiso 1 1 calc R . .
C2 C 1.0830(6) 0.0965(3) 0.0863(3) 0.0660(15) Uani 1 1 d . . .
H2A H 1.0809 0.1005 0.0261 0.099 Uiso 1 1 calc R A .
H2B H 1.1159 0.0454 0.1053 0.099 Uiso 1 1 calc R . .
H2C H 1.1594 0.1333 0.1158 0.099 Uiso 1 1 calc R . .
O3 O 0.6216(7) 0.1132(3) 0.0970(3) 0.0278(10) Uani 0.50 1 d P A 2
C3 C 0.4777(14) 0.0787(6) 0.0533(7) 0.043(2) Uani 0.50 1 d P A 2
H3A H 0.5038 0.0302 0.0300 0.065 Uiso 0.50 1 calc PR A 2
H3B H 0.4274 0.1120 0.0079 0.065 Uiso 0.50 1 calc PR A 2
H3C H 0.4034 0.0704 0.0920 0.065 Uiso 0.50 1 calc PR A 2

loop_
_atom_site_aniso_label
_atom_site_aniso_U_11
_atom_site_aniso_U_22
_atom_site_aniso_U_33
_atom_site_aniso_U_23
_atom_site_aniso_U_13
_atom_site_aniso_U_12
Ti1 0.0321(3) 0.0250(3) 0.0241(3) -0.0002(2) 0.0065(2) 0.0051(2)
Ti2 0.0402(3) 0.0212(3) 0.0286(3) 0.0008(2) 0.0109(2) 0.0034(2)
Cl1 0.0336(4) 0.0388(4) 0.0397(4) -0.0069(4) 0.0015(3) -0.0010(3)
Cl2 0.0430(5) 0.0281(4) 0.0378(4) -0.0083(3) 0.0107(3) 0.0005(3)
Cl3 0.0360(4) 0.0334(4) 0.0506(5) -0.0072(4) 0.0041(4) 0.0008(3)
Cl4 0.0301(13) 0.0276(11) 0.0275(11) 0.0006(8) 0.0032(8) -0.0044(9)
O10 0.0337(12) 0.0289(11) 0.0333(12) 0.0024(9) 0.0128(10) 0.0055(9)
O20 0.0346(12) 0.0246(11) 0.0361(13) 0.0076(9) 0.0078(10) 0.0031(9)
O30 0.0640(17) 0.0284(12) 0.0300(12) -0.0022(10) 0.0175(12) -0.0136(11)
O1 0.0444(14) 0.0329(12) 0.0352(13) 0.0067(10) 0.0146(11) 0.0125(10)
O2 0.0602(17) 0.0305(12) 0.0408(14) 0.0085(10) 0.0280(12) 0.0158(12)
C11 0.0339(19) 0.057(2) 0.043(2) 0.0037(18) 0.0133(16) 0.0148(17)
C12 0.046(2) 0.053(2) 0.045(2) 0.0056(18) 0.0185(18) 0.0129(18)
C13 0.087(3) 0.0311(19) 0.069(3) 0.0033(19) 0.053(3) 0.008(2)
C14 0.048(2) 0.0279(17) 0.046(2) 0.0074(15) 0.0218(17) 0.0032(15)
C21 0.057(2) 0.0366(19) 0.041(2) 0.0154(16) 0.0117(18) 0.0068(17)
C22 0.042(2) 0.0354(19) 0.057(2) 0.0059(17) -0.0009(18) 0.0069(16)
C23 0.038(2) 0.043(2) 0.063(3) -0.0017(19) 0.0154(18) 0.0004(17)
C24 0.041(2) 0.042(2) 0.067(3) 0.0149(19) 0.0157(19) -0.0006(17)
C31A 0.082(7) 0.027(4) 0.054(6) -0.012(4) 0.037(6) -0.012(5)
C31B 0.024(3) 0.022(3) 0.031(3) -0.001(3) 0.006(3) 0.002(3)
C32 0.056(3) 0.053(2) 0.042(2) -0.0147(19) 0.0117(19) 0.004(2)
C33 0.149(6) 0.052(3) 0.059(3) 0.002(2) 0.062(4) -0.015(3)
C34 0.112(4) 0.037(2) 0.036(2) 0.0061(17) 0.015(2) -0.007(2)
C1 0.058(3) 0.038(2) 0.049(2) 0.0053(18) 0.0121(19) 0.0101(18)
C2 0.081(3) 0.051(2) 0.083(3) 0.024(2) 0.059(3) 0.033(2)
O3 0.026(3) 0.025(2) 0.032(3) 0.0007(19) 0.004(2) -0.006(2)
C3 0.040(6) 0.040(5) 0.050(7) 0.003(4) 0.007(5) -0.009(4)

loop_
_atom_type_symbol
_atom_type_description
_atom_type_scat_dispersion_real
_atom_type_scat_dispersion_imag
_atom_type_scat_source
C C 0.0033 0.0016 'International Tables Vol C Tables 4.2.6.8 and 6.1.1.4'
H H 0.0000 0.0000 'International Tables Vol C Tables 4.2.6.8 and 6.1.1.4'
O O 0.0106 0.0060 'International Tables Vol C Tables 4.2.6.8 and 6.1.1.4'
Cl Cl 0.1484 0.1585 'International Tables Vol C Tables 4.2.6.8 and 6.1.1.4'
Ti Ti 0.2776 0.4457 'International Tables Vol C Tables 4.2.6.8 and 6.1.1.4'

loop_
_geom_angle_atom_site_label_1
_geom_angle_atom_site_label_2
_geom_angle_atom_site_label_3
_geom_angle
_geom_angle_site_symmetry_1
_geom_angle_site_symmetry_3
_geom_angle_publ_flag
O3 Ti1 O2 79.26(17) . . ?
O3 Ti1 O1 75.65(16) . . ?
O2 Ti1 O1 87.01(10) . . ?
O3 Ti1 O10 96.15(16) . . ?
O2 Ti1 O10 174.93(10) . . ?
O1 Ti1 O10 89.78(9) . . ?
O3 Ti1 Cl1 165.35(16) . . ?
O2 Ti1 Cl1 93.60(9) . . ?
O1 Ti1 Cl1 91.32(8) . . ?
O10 Ti1 Cl1 90.39(7) . . ?
O3 Ti1 Cl2 97.21(15) . . ?
O2 Ti1 Cl2 92.79(8) . . ?
O1 Ti1 Cl2 172.77(8) . . ?
O10 Ti1 Cl2 89.90(7) . . ?
Cl1 Ti1 Cl2 95.90(4) . . ?
O3 Ti1 Cl4 13.97(15) . . ?
O2 Ti1 Cl4 90.69(10) . . ?
O1 Ti1 Cl4 84.09(9) . . ?
O10 Ti1 Cl4 85.08(8) . . ?
Cl1 Ti1 Cl4 173.55(6) . . ?
Cl2 Ti1 Cl4 88.69(6) . . ?
O3 Ti1 Ti2 46.56(16) . . ?
O2 Ti1 Ti2 48.92(7) . . ?
O1 Ti1 Ti2 49.78(7) . . ?
O10 Ti1 Ti2 126.17(6) . . ?
Cl1 Ti1 Ti2 119.49(3) . . ?
Cl2 Ti1 Ti2 125.69(3) . . ?
Cl4 Ti1 Ti2 60.46(6) . . ?
O3 Ti2 O2 82.07(17) . . ?
O3 Ti2 O1 78.58(17) . . ?
O2 Ti2 O1 88.76(10) . . ?
O3 Ti2 O30 93.51(17) . . ?
O2 Ti2 O30 90.18(10) . . ?
O1 Ti2 O30 172.08(10) . . ?
O3 Ti2 O20 94.01(17) . . ?
O2 Ti2 O20 175.79(11) . . ?
O1 Ti2 O20 91.99(9) . . ?
O30 Ti2 O20 88.51(10) . . ?
O3 Ti2 Cl3 171.35(17) . . ?
O2 Ti2 Cl3 92.54(9) . . ?
O1 Ti2 Cl3 94.61(8) . . ?
O30 Ti2 Cl3 93.28(7) . . ?
O20 Ti2 Cl3 91.52(7) . . ?
O3 Ti2 Ti1 49.52(16) . . ?
O2 Ti2 Ti1 49.75(7) . . ?
O1 Ti2 Ti1 51.11(7) . . ?
O30 Ti2 Ti1 123.25(7) . . ?
O20 Ti2 Ti1 128.30(7) . . ?
Cl3 Ti2 Ti1 121.93(4) . . ?
O3 Ti2 Cl4 10.09(16) . . ?
O2 Ti2 Cl4 90.51(9) . . ?
O1 Ti2 Cl4 84.19(9) . . ?
O30 Ti2 Cl4 87.97(8) . . ?
O20 Ti2 Cl4 85.44(8) . . ?
Cl3 Ti2 Cl4 176.69(6) . . ?
Ti1 Ti2 Cl4 59.51(5) . . ?
Ti1 Cl4 Ti2 60.03(7) . . ?
C11 O10 C14 109.2(3) . . ?
C11 O10 Ti1 127.5(2) . . ?
C14 O10 Ti1 123.27(19) . . ?
C24 O20 C21 108.4(3) . . ?
C24 O20 Ti2 123.7(2) . . ?
C21 O20 Ti2 127.1(2) . . ?
C34 O30 C31B 105.6(4) . . ?
C34 O30 C31A 108.1(4) . . ?
C31B O30 C31A 30.7(4) . . ?
C34 O30 Ti2 128.8(2) . . ?
C31B O30 Ti2 125.6(3) . . ?
C31A O30 Ti2 116.6(4) . . ?
C1 O1 Ti2 136.2(2) . . ?
C1 O1 Ti1 139.3(2) . . ?
Ti2 O1 Ti1 79.10(9) . . ?
C2 O2 Ti2 138.7(2) . . ?
C2 O2 Ti1 136.8(2) . . ?
Ti2 O2 Ti1 81.33(9) . . ?
O10 C11 C12 105.6(3) . . ?
C11 C12 C13 104.0(3) . . ?
C14 C13 C12 105.8(3) . . ?
O10 C14 C13 106.1(3) . . ?
O20 C21 C22 105.3(3) . . ?
C23 C22 C21 103.9(3) . . ?
C22 C23 C24 102.1(3) . . ?
O20 C24 C23 105.0(3) . . ?
O30 C31A C32 99.4(6) . . ?
O30 C31B C32 107.7(5) . . ?
C31B C32 C33 105.7(4) . . ?
C31B C32 C31A 30.5(4) . . ?
C33 C32 C31A 100.1(4) . . ?
C34 C33 C32 106.1(4) . . ?
O30 C34 C33 106.0(3) . . ?
C3 O3 Ti2 140.8(6) . . ?
C3 O3 Ti1 134.2(6) . . ?
Ti2 O3 Ti1 83.9(2) . . ?

loop_
_geom_bond_atom_site_label_1
_geom_bond_atom_site_label_2
_geom_bond_distance
_geom_bond_site_symmetry_2
_geom_bond_publ_flag
Ti1 O3 1.946(5) . ?
Ti1 O2 1.964(2) . ?
Ti1 O1 2.016(2) . ?
Ti1 O10 2.118(2) . ?
Ti1 Cl1 2.3861(11) . ?
Ti1 Cl2 2.3867(10) . ?
Ti1 Cl4 2.530(3) . ?
Ti1 Ti2 2.5434(8) . ?
Ti2 O3 1.857(5) . ?
Ti2 O2 1.939(2) . ?
Ti2 O1 1.978(2) . ?
Ti2 O30 2.122(2) . ?
Ti2 O20 2.124(2) . ?
Ti2 Cl3 2.3734(11) . ?
Ti2 Cl4 2.554(3) . ?
O10 C11 1.449(4) . ?
O10 C14 1.460(4) . ?
O20 C24 1.442(4) . ?
O20 C21 1.475(4) . ?
O30 C34 1.440(4) . ?
O30 C31B 1.452(7) . ?
O30 C31A 1.544(8) . ?
O1 C1 1.370(5) . ?
O2 C2 1.425(5) . ?
C11 C12 1.489(5) . ?
C12 C13 1.500(5) . ?
C13 C14 1.498(5) . ?
C21 C22 1.525(5) . ?
C22 C23 1.492(6) . ?
C23 C24 1.507(5) . ?
C31A C32 1.554(10) . ?
C31B C32 1.475(8) . ?
C32 C33 1.477(6) . ?
C33 C34 1.465(6) . ?
O3 C3 1.403(10) . ?

loop_
_geom_torsion_atom_site_label_1
_geom_torsion_atom_site_label_2
_geom_torsion_atom_site_label_3
_geom_torsion_atom_site_label_4
_geom_torsion
_geom_torsion_site_symmetry_1
_geom_torsion_site_symmetry_2
_geom_torsion_site_symmetry_3
_geom_torsion_site_symmetry_4
_geom_torsion_publ_flag
O2 Ti1 Ti2 O3 119.0(2) . . . . ?
O1 Ti1 Ti2 O3 -110.7(2) . . . . ?
O10 Ti1 Ti2 O3 -59.4(2) . . . . ?
Cl1 Ti1 Ti2 O3 -174.39(19) . . . . ?
Cl2 Ti1 Ti2 O3 62.14(19) . . . . ?
Cl4 Ti1 Ti2 O3 -1.8(2) . . . . ?
O3 Ti1 Ti2 O2 -119.0(2) . . . . ?
O1 Ti1 Ti2 O2 130.28(15) . . . . ?
O10 Ti1 Ti2 O2 -178.37(14) . . . . ?
Cl1 Ti1 Ti2 O2 66.60(11) . . . . ?
Cl2 Ti1 Ti2 O2 -56.87(12) . . . . ?
Cl4 Ti1 Ti2 O2 -120.81(12) . . . . ?
O3 Ti1 Ti2 O1 110.7(2) . . . . ?
O2 Ti1 Ti2 O1 -130.28(15) . . . . ?
O10 Ti1 Ti2 O1 51.35(13) . . . . ?
Cl1 Ti1 Ti2 O1 -63.68(10) . . . . ?
Cl2 Ti1 Ti2 O1 172.85(10) . . . . ?
Cl4 Ti1 Ti2 O1 108.91(11) . . . . ?
O3 Ti1 Ti2 O30 -62.4(2) . . . . ?
O2 Ti1 Ti2 O30 56.61(14) . . . . ?
O1 Ti1 Ti2 O30 -173.11(13) . . . . ?
O10 Ti1 Ti2 O30 -121.76(12) . . . . ?
Cl1 Ti1 Ti2 O30 123.21(10) . . . . ?
Cl2 Ti1 Ti2 O30 -0.26(11) . . . . ?
Cl4 Ti1 Ti2 O30 -64.20(11) . . . . ?
O3 Ti1 Ti2 O20 56.2(2) . . . . ?
O2 Ti1 Ti2 O20 175.18(14) . . . . ?
O1 Ti1 Ti2 O20 -54.54(13) . . . . ?
O10 Ti1 Ti2 O20 -3.19(13) . . . . ?
Cl1 Ti1 Ti2 O20 -118.22(9) . . . . ?
Cl2 Ti1 Ti2 O20 118.31(9) . . . . ?
Cl4 Ti1 Ti2 O20 54.37(10) . . . . ?
O3 Ti1 Ti2 Cl3 178.32(19) . . . . ?
O2 Ti1 Ti2 Cl3 -62.67(11) . . . . ?
O1 Ti1 Ti2 Cl3 67.61(10) . . . . ?
O10 Ti1 Ti2 Cl3 118.96(9) . . . . ?
Cl1 Ti1 Ti2 Cl3 3.92(5) . . . . ?
Cl2 Ti1 Ti2 Cl3 -119.54(5) . . . . ?
Cl4 Ti1 Ti2 Cl3 176.51(7) . . . . ?
O3 Ti1 Ti2 Cl4 1.8(2) . . . . ?
O2 Ti1 Ti2 Cl4 120.81(12) . . . . ?
O1 Ti1 Ti2 Cl4 -108.91(11) . . . . ?
O10 Ti1 Ti2 Cl4 -57.56(10) . . . . ?
Cl1 Ti1 Ti2 Cl4 -172.59(7) . . . . ?
Cl2 Ti1 Ti2 Cl4 63.94(7) . . . . ?
O3 Ti1 Cl4 Ti2 -5.4(6) . . . . ?
O2 Ti1 Cl4 Ti2 -40.35(8) . . . . ?
O1 Ti1 Cl4 Ti2 46.58(7) . . . . ?
O10 Ti1 Cl4 Ti2 136.86(7) . . . . ?
Cl1 Ti1 Cl4 Ti2 91.4(6) . . . . ?
Cl2 Ti1 Cl4 Ti2 -133.12(4) . . . . ?
O3 Ti2 Cl4 Ti1 7.9(9) . . . . ?
O2 Ti2 Cl4 Ti1 40.96(8) . . . . ?
O1 Ti2 Cl4 Ti1 -47.75(7) . . . . ?
O30 Ti2 Cl4 Ti1 131.11(8) . . . . ?
O20 Ti2 Cl4 Ti1 -140.22(7) . . . . ?
Cl3 Ti2 Cl4 Ti1 -116.6(10) . . . . ?
O3 Ti1 O10 C11 -39.1(3) . . . . ?
O2 Ti1 O10 C11 -14.2(13) . . . . ?
O1 Ti1 O10 C11 36.4(3) . . . . ?
Cl1 Ti1 O10 C11 127.8(3) . . . . ?
Cl2 Ti1 O10 C11 -136.4(3) . . . . ?
Cl4 Ti1 O10 C11 -47.7(3) . . . . ?
Ti2 Ti1 O10 C11 -0.2(3) . . . . ?
O3 Ti1 O10 C14 143.4(3) . . . . ?
O2 Ti1 O10 C14 168.3(11) . . . . ?
O1 Ti1 O10 C14 -141.0(3) . . . . ?
Cl1 Ti1 O10 C14 -49.7(2) . . . . ?
Cl2 Ti1 O10 C14 46.2(2) . . . . ?
Cl4 Ti1 O10 C14 134.9(3) . . . . ?
Ti2 Ti1 O10 C14 -177.6(2) . . . . ?
O3 Ti2 O20 C24 38.2(3) . . . . ?
O2 Ti2 O20 C24 59.7(14) . . . . ?
O1 Ti2 O20 C24 -40.5(3) . . . . ?
O30 Ti2 O20 C24 131.6(3) . . . . ?
Cl3 Ti2 O20 C24 -135.2(3) . . . . ?
Ti1 Ti2 O20 C24 -1.1(3) . . . . ?
Cl4 Ti2 O20 C24 43.5(3) . . . . ?
O3 Ti2 O20 C21 -153.5(3) . . . . ?
O2 Ti2 O20 C21 -132.0(12) . . . . ?
O1 Ti2 O20 C21 127.8(3) . . . . ?
O30 Ti2 O20 C21 -60.1(3) . . . . ?
Cl3 Ti2 O20 C21 33.1(3) . . . . ?
Ti1 Ti2 O20 C21 167.1(2) . . . . ?
Cl4 Ti2 O20 C21 -148.2(3) . . . . ?
O3 Ti2 O30 C34 159.2(4) . . . . ?
O2 Ti2 O30 C34 -118.8(4) . . . . ?
O1 Ti2 O30 C34 159.0(7) . . . . ?
O20 Ti2 O30 C34 65.2(4) . . . . ?
Cl3 Ti2 O30 C34 -26.2(4) . . . . ?
Ti1 Ti2 O30 C34 -158.4(3) . . . . ?
Cl4 Ti2 O30 C34 150.7(4) . . . . ?
O3 Ti2 O30 C31B -18.2(4) . . . . ?
O2 Ti2 O30 C31B 63.8(4) . . . . ?
O1 Ti2 O30 C31B -18.4(10) . . . . ?
O20 Ti2 O30 C31B -112.2(4) . . . . ?
Cl3 Ti2 O30 C31B 156.4(4) . . . . ?
Ti1 Ti2 O30 C31B 24.3(4) . . . . ?
Cl4 Ti2 O30 C31B -26.7(4) . . . . ?
O3 Ti2 O30 C31A -52.8(5) . . . . ?
O2 Ti2 O30 C31A 29.3(5) . . . . ?
O1 Ti2 O30 C31A -53.0(10) . . . . ?
O20 Ti2 O30 C31A -146.7(5) . . . . ?
Cl3 Ti2 O30 C31A 121.8(5) . . . . ?
Ti1 Ti2 O30 C31A -10.3(5) . . . . ?
Cl4 Ti2 O30 C31A -61.2(5) . . . . ?
O3 Ti2 O1 C1 -157.3(4) . . . . ?
O2 Ti2 O1 C1 120.5(4) . . . . ?
O30 Ti2 O1 C1 -157.1(7) . . . . ?
O20 Ti2 O1 C1 -63.6(3) . . . . ?
Cl3 Ti2 O1 C1 28.1(3) . . . . ?
Ti1 Ti2 O1 C1 156.1(4) . . . . ?
Cl4 Ti2 O1 C1 -148.8(3) . . . . ?
O3 Ti2 O1 Ti1 46.54(17) . . . . ?
O2 Ti2 O1 Ti1 -35.62(10) . . . . ?
O30 Ti2 O1 Ti1 46.7(8) . . . . ?
O20 Ti2 O1 Ti1 140.24(9) . . . . ?
Cl3 Ti2 O1 Ti1 -128.07(6) . . . . ?
Cl4 Ti2 O1 Ti1 55.02(7) . . . . ?
O3 Ti1 O1 C1 160.9(4) . . . . ?
O2 Ti1 O1 C1 -119.5(4) . . . . ?
O10 Ti1 O1 C1 64.5(4) . . . . ?
Cl1 Ti1 O1 C1 -25.9(4) . . . . ?
Cl2 Ti1 O1 C1 151.9(5) . . . . ?
Cl4 Ti1 O1 C1 149.5(4) . . . . ?
Ti2 Ti1 O1 C1 -154.6(4) . . . . ?
O3 Ti1 O1 Ti2 -44.51(16) . . . . ?
O2 Ti1 O1 Ti2 35.16(10) . . . . ?
O10 Ti1 O1 Ti2 -140.92(9) . . . . ?
Cl1 Ti1 O1 Ti2 128.70(7) . . . . ?
Cl2 Ti1 O1 Ti2 -53.5(6) . . . . ?
Cl4 Ti1 O1 Ti2 -55.84(8) . . . . ?
O3 Ti2 O2 C2 157.0(5) . . . . ?
O1 Ti2 O2 C2 -124.3(4) . . . . ?
O30 Ti2 O2 C2 63.5(4) . . . . ?
O20 Ti2 O2 C2 135.3(12) . . . . ?
Cl3 Ti2 O2 C2 -29.8(4) . . . . ?
Ti1 Ti2 O2 C2 -160.8(5) . . . . ?
Cl4 Ti2 O2 C2 151.5(4) . . . . ?
O3 Ti2 O2 Ti1 -42.20(17) . . . . ?
O1 Ti2 O2 Ti1 36.44(10) . . . . ?
O30 Ti2 O2 Ti1 -135.71(10) . . . . ?
O20 Ti2 O2 Ti1 -63.9(13) . . . . ?
Cl3 Ti2 O2 Ti1 131.00(8) . . . . ?
Cl4 Ti2 O2 Ti1 -47.74(9) . . . . ?
O3 Ti1 O2 C2 -158.3(4) . . . . ?
O1 Ti1 O2 C2 125.8(4) . . . . ?
O10 Ti1 O2 C2 176.5(11) . . . . ?
Cl1 Ti1 O2 C2 34.6(4) . . . . ?
Cl2 Ti1 O2 C2 -61.5(4) . . . . ?
Cl4 Ti1 O2 C2 -150.2(4) . . . . ?
Ti2 Ti1 O2 C2 161.5(5) . . . . ?
O3 Ti1 O2 Ti2 40.27(16) . . . . ?
O1 Ti1 O2 Ti2 -35.69(10) . . . . ?
O10 Ti1 O2 Ti2 15.0(12) . . . . ?
Cl1 Ti1 O2 Ti2 -126.83(8) . . . . ?
Cl2 Ti1 O2 Ti2 137.08(8) . . . . ?
Cl4 Ti1 O2 Ti2 48.35(9) . . . . ?
C14 O10 C11 C12 22.2(4) . . . . ?
Ti1 O10 C11 C12 -155.6(3) . . . . ?
O10 C11 C12 C13 -30.5(4) . . . . ?
C11 C12 C13 C14 27.6(5) . . . . ?
C11 O10 C14 C13 -4.7(4) . . . . ?
Ti1 O10 C14 C13 173.2(3) . . . . ?
C12 C13 C14 O10 -14.5(5) . . . . ?
C24 O20 C21 C22 1.7(4) . . . . ?
Ti2 O20 C21 C22 -168.1(2) . . . . ?
O20 C21 C22 C23 22.2(4) . . . . ?
C21 C22 C23 C24 -36.5(4) . . . . ?
C21 O20 C24 C23 -24.8(4) . . . . ?
Ti2 O20 C24 C23 145.4(3) . . . . ?
C22 C23 C24 O20 38.2(4) . . . . ?
C34 O30 C31A C32 -27.1(7) . . . . ?
C31B O30 C31A C32 63.1(10) . . . . ?
Ti2 O30 C31A C32 178.7(3) . . . . ?
C34 O30 C31B C32 22.6(6) . . . . ?
C31A O30 C31B C32 -76.7(9) . . . . ?
Ti2 O30 C31B C32 -159.5(3) . . . . ?
O30 C31B C32 C33 -6.0(6) . . . . ?
O30 C31B C32 C31A 77.3(9) . . . . ?
O30 C31A C32 C31B -62.3(8) . . . . ?
O30 C31A C32 C33 41.5(7) . . . . ?
C31B C32 C33 C34 -12.6(7) . . . . ?
C31A C32 C33 C34 -43.4(7) . . . . ?
C31B O30 C34 C33 -30.6(6) . . . . ?
C31A O30 C34 C33 1.5(7) . . . . ?
Ti2 O30 C34 C33 151.6(4) . . . . ?
C32 C33 C34 O30 26.9(6) . . . . ?
O2 Ti2 O3 C3 -125.7(9) . . . . ?
O1 Ti2 O3 C3 144.0(9) . . . . ?
O30 Ti2 O3 C3 -36.0(9) . . . . ?
O20 Ti2 O3 C3 52.7(9) . . . . ?
Cl3 Ti2 O3 C3 -177.6(8) . . . . ?
Ti1 Ti2 O3 C3 -168.1(10) . . . . ?
Cl4 Ti2 O3 C3 20.8(9) . . . . ?
O2 Ti2 O3 Ti1 42.37(13) . . . . ?
O1 Ti2 O3 Ti1 -47.97(13) . . . . ?
O30 Ti2 O3 Ti1 132.06(14) . . . . ?
O20 Ti2 O3 Ti1 -139.19(13) . . . . ?
Cl3 Ti2 O3 Ti1 -9.5(11) . . . . ?
Cl4 Ti2 O3 Ti1 -171.1(10) . . . . ?
O2 Ti1 O3 C3 127.3(8) . . . . ?
O1 Ti1 O3 C3 -143.0(8) . . . . ?
O10 Ti1 O3 C3 -54.8(8) . . . . ?
Cl1 Ti1 O3 C3 -170.9(6) . . . . ?
Cl2 Ti1 O3 C3 35.8(8) . . . . ?
Cl4 Ti1 O3 C3 -17.0(7) . . . . ?
Ti2 Ti1 O3 C3 169.5(9) . . . . ?
O2 Ti1 O3 Ti2 -42.14(14) . . . . ?
O1 Ti1 O3 Ti2 47.50(13) . . . . ?
O10 Ti1 O3 Ti2 135.69(14) . . . . ?
Cl1 Ti1 O3 Ti2 19.6(7) . . . . ?
Cl2 Ti1 O3 Ti2 -133.63(12) . . . . ?
Cl4 Ti1 O3 Ti2 173.5(7) . . . . ?
